data_2004189
loop_
_publ_author_name
'Das, B. C.'
'Pain (Biswas), S.'
'Biswas, G.'
'Ganguly, S. N.'
'Banerjee, A.'
'Duax, W. L.'
'Maji, B. B.'
'Ghatak, K. L.'

_publ_section_title
;
 Tropinyl 2-Isopropylbenzo[<i>b</i>]thiophene-3-carboxylate,
 C~20~H~25~NO~2~S
;
_journal_issue 11
_journal_name_full 'Acta Crystallographica Section C'
_journal_page_first 2386
_journal_page_last 2388
_journal_paper_doi 10.1107/S0108270195004872
_journal_volume 51
_journal_year 1995
_chemical_formula_moiety 'C20 H25 N1 O2 S1'
_chemical_formula_sum 'C20 H25 N O2 S'
_chemical_formula_weight 343.5
_space_group_IT_number 14
_symmetry_cell_setting monoclinic
_symmetry_space_group_name_Hall '-P 2yn'
_symmetry_space_group_name_H-M 'P 1 21/n 1'
_atom_type_scat_source 'SHELXS86 (Sheldrick, 1985)'
_cell_angle_alpha 90.
_cell_angle_beta 98.15(1)
_cell_angle_gamma 90.
_cell_formula_units_Z 4
_cell_length_a 13.887(2)
_cell_length_b 8.121(1)
_cell_length_c 16.201(3)
_cell_measurement_reflns_used 50
_cell_measurement_temperature 300
_cell_measurement_theta_max 30
_cell_measurement_theta_min 25
_cell_volume 1808.6(5)
_diffrn_measurement_device 'Enraf-Nonius CAD-4'
_diffrn_measurement_method \w-2\q
_diffrn_radiation_type MoK\a
_diffrn_radiation_wavelength 0.71073
_diffrn_reflns_av_R_equivalents 0.032
_diffrn_reflns_limit_h_max 16
_diffrn_reflns_limit_h_min -16
_diffrn_reflns_limit_k_max 9
_diffrn_reflns_limit_k_min 0
_diffrn_reflns_limit_l_max 19
_diffrn_reflns_limit_l_min 0
_diffrn_reflns_number 3213
_diffrn_reflns_theta_max 25
_diffrn_standards_decay_% 1
_diffrn_standards_interval_count 50
_diffrn_standards_number 5
_exptl_absorpt_coefficient_mu 0.182
_exptl_absorpt_correction_type none
_exptl_crystal_colour white
_exptl_crystal_density_diffrn 1.26
_exptl_crystal_density_meas 1.265
_exptl_crystal_description needle
_exptl_crystal_size_max 0.40
_exptl_crystal_size_mid 0.10
_exptl_crystal_size_min 0.07
_refine_diff_density_max 0.14
_refine_diff_density_min -0.18
_refine_ls_extinction_method none
_refine_ls_goodness_of_fit_obs 1.01
_refine_ls_hydrogen_treatment refxyz
_refine_ls_number_parameters 317
_refine_ls_number_reflns 2401
_refine_ls_R_factor_obs 0.040
_refine_ls_shift/esd_max 0.38
_refine_ls_structure_factor_coef F
_refine_ls_weighting_details 'w = 1/\s^2^(F)'
_refine_ls_weighting_scheme calc
_refine_ls_wR_factor_obs 0.041
_reflns_number_observed 2401
_reflns_number_total 3213
_reflns_observed_criterion I>3\s(I)
_cod_data_source_file vj1009.cif
_cod_data_source_block vj1009a
_cod_depositor_comments
;
The following automatic conversions were performed:

'_refine_ls_weighting_scheme' value 'w = 1/\s^2^(F)' was changed to
'calc'. New tag '_refine_ls_weighting_details' was created. The value
of the new tag was set to 'w = 1/\s^2^(F)'.

Automatic conversion script
Id: cif_fix_values 3143 2015-03-26 13:38:13Z robertas 
;
_cod_original_cell_volume 1808.6(3)
_cod_original_sg_symbol_H-M 'P 21/n'
_cod_original_formula_sum 'C20 H25 N1 O2 S1'
_cod_database_code 2004189

loop_
_symmetry_equiv_pos_as_xyz
x,y,z
1/2+x,1/2-y,1/2+z
-x,-y,-z
1/2-x,1/2+y,1/2-z

loop_
_atom_site_label
_atom_site_fract_x
_atom_site_fract_y
_atom_site_fract_z
_atom_site_U_iso_or_equiv
S .7615(2) .2095(3) .2772(2) .060(1)
C2 .8663(6) .1183(10) .3252(5) .046(3)
C3 .9168(6) .0418(10) .2686(5) .042(3)
C4 .8994(6) .0108(10) .1066(6) .051(3)
C5 .8428(7) .0504(12) .0339(6) .063(4)
C6 .7585(8) .1363(14) .0330(6) .075(4)
C7 .7271(6) .1901(13) .1033(7) .073(4)
C8 .7840(6) .1526(11) .1795(5) .053(3)
C9 .8711(5) .0637(9) .1824(6) .039(3)
C10 .8891(6) .1273(11) .4200(5) .051(4)
C11 .9534(7) .2776(13) .4439(6) .083(4)
C12 .7984(6) .1337(12) .4616(6) .070(4)
C13 1.0094(6) -.0463(11) .2961(6) .049(3)
O14 1.0606(5) -.0230(9) .3604(4) .083(3)
O15 1.0285(4) -.1547(7) .2392(3) .049(2)
C16 1.1197(6) -.2484(11) .2562(5) .049(3)
C17 1.1094(6) -.4026(11) .3073(5) .055(4)
C18 1.0734(6) -.5464(11) .2524(6) .059(4)
C19 .9734(6) -.5119(11) .1982(8) .076(4)
C20 .9999(7) -.4405(12) .1185(6) .074(4)
C21 1.1118(6) -.4387(10) .1319(5) .056(4)
C22 1.1533(6) -.2802(12) .1730(5) .053(3)
N23 1.1398(5) -.5741(9) .1904(4) .074(4)
C24 1.1263(7) -.7343(12) .1499(6) .050(4)
H4 .959(4) -.059(6) .110(3) .060(12)
H5 .870(4) .021(6) -.018(3) .047(12)
H6 .721(4) .166(6) -.016(3) .063(12)
H7 .677(4) .219(6) .110(3) .059(12)
H10 .933(4) .026(6) .440(3) .053(12)
H11a .966(4) .283(6) .498(3) .057(12)
H11b .915(4) .364(6) .415(3) .059(12)
H11c 1.010(4) .286(7) .418(3) .050(12)
H12a .758(4) .229(7) .440(3) .060(12)
H12b .750(4) .051(7) .446(3) .051(12)
H12c .819(4) .114(7) .525(3) .044(12)
H16 1.162(4) -.185(6) .288(3) .057(12)
H17a 1.174(4) -.422(6) .337(3) .055(12)
H17b 1.068(4) -.376(6) .355(3) .061(12)
H18 1.065(4) -.653(6) .289(3) .59(12)
H19a .939(4) -.423(6) .214(3) .063(12)
H19b .953(4) -.618(7) .192(3) .043(12)
H20a .985(4) -.522(7) .079(3) .044(12)
H20b .972(4) -.345(7) .103(3) .058(12)
H21 1.139(4) -.469(6) .079(3) .050(12)
H22a 1.217(4) -.303(6) .177(3) .051(12)
H22b 1.134(4) -.182(6) .132(3) .054(3)
H24a 1.143(4) -.836(6) .192(3) .061(12)
H24b 1.179(4) -.734(6) .104(3) .062(12)
H24c 1.060(4) -.752(6) .123(3) .050(12)

loop_
_geom_angle_atom_site_label_1
_geom_angle_atom_site_label_2
_geom_angle_atom_site_label_3
_geom_angle
_geom_angle_publ_flag
C2 S C8 92.7(4) yes
C13 O15 C16 117.7(6) yes
O15 C13 C3 111.1(7) yes
C3 C13 O14 124.8(8) yes
C3 C2 C10 129.7(7) yes
N23 C21 C20 104.7(7) yes
C21 C20 C19 104.3(7) yes
C16 C22 C21 112.8(7) no
C2 C3 C9 112.8(7) no
C13 C3 C9 125.9(7) no
C13 C3 C2 121.2(7) no
O15 C16 C22 106.7(6) no
C22 C16 C17 114.2(7) no
S C2 C3 111.8(6) no
C3 C9 C8 110.5(8) no
C8 C9 C4 118.2(7) no
C4 C5 C6 121.4(9) no
C7 C6 C5 122.5(9) no
S C8 C9 112.0(6) no
C9 C8 C7 121.1(8) no
C8 C7 C6 117.6(9) no
C16 C17 C18 111.4(7) no
C9 C4 C5 119.0(8) no
N23 C18 C17 109.4(7) no
C17 C18 C19 112.7(7) no
N23 C18 C19 103.7(7) no
C2 C10 C11 108.8(7) no
C2 C10 C12 112.5(7) no
C12 C10 C11 110.7(7) no
C22 C21 N23 107.5(7) no
C22 C21 C20 112.4(7) no
C18 C19 C20 104.2(7) no

loop_
_geom_bond_atom_site_label_1
_geom_bond_atom_site_label_2
_geom_bond_distance
_geom_bond_publ_flag
S C2 1.717(8) yes
S C8 1.719(9) yes
O15 C13 1.328(10) yes
O15 C16 1.469(10) yes
N23 C18 1.474(12) yes
N23 C21 1.468(11) yes
N23 C24 1.457(12) yes
C13 O14 1.190(10) yes
C22 C16 1.509(12) no
C22 C21 1.524(13) no
C3 C13 1.484(11) no
C3 C2 1.379(12) no
C3 C9 1.461(12) no
C2 C10 1.525(11) no
C9 C8 1.404(11) no
C9 C4 1.408(13) no
C8 C7 1.401(12) no
C7 C6 1.348(15) no
C17 C18 1.509(12) no
C4 C5 1.358(12) no
C18 C19 1.559(12) no
C10 C12 1.511(12) no
C10 C11 1.529(13) no
C21 C20 1.538(12) no
C5 C6 1.361(14) no
C19 C20 1.508(16) no
C16 C17 1.519(12) no

loop_
_geom_torsion_atom_site_label_1
_geom_torsion_atom_site_label_2
_geom_torsion_atom_site_label_3
_geom_torsion_atom_site_label_4
_geom_torsion
_geom_torsion_publ_flag
C9 C3 C13 O14 156.0(9) yes
C9 C3 C2 C10 -179.3(8) yes
C18 N23 C21 C22 74.5(8) yes
C13 O15 C16 C17 86.2(9) yes
C13 O15 C16 C22 -147.6(7) yes
C16 O15 C13 C3 178.1(6) yes
C21 C22 C16 O15 -88.7(8) yes
C16 C22 C21 C20 57.7(9) yes
C16 C22 C21 N23 -57.0(9) yes
C2 C3 C13 O15 158.8(8) yes
S C2 C10 C11 -93.0(8) yes
C3 C2 C10 C11 89.0(10) yes
C24 N23 C21 C22 -165.0(7) yes
C24 N23 C18 C17 164.5(7) yes
C24 N23 C18 C19 -74.9(9) yes
O15 C16 C17 C18 86.3(8) yes
C3 C2 C10 C12 -147.9(9) yes
C13 C3 C9 C8 179.7(8) yes
C2 S C8 C7 -178.1(8) no
C8 S C2 C3 -1.5(7) no
C8 S C2 C10 -179.9(7) no
C13 C3 C2 S -179.5(6) no
C3 C9 C8 C7 179.6(8) no
S C8 C7 C6 178.7(8) no
